data_7708029
loop_
_publ_author_name
'Duan, Wen-zeng'
'Ji, Honghan'
'Yang, Zeren'
'Yao, Qingxia'
'Huo, Yanmin'
'Ren, Xuerui'
'Zhao, Jiaojiao'
'Gong, Shuwen'

_publ_section_title
;
 Planar chiral [2.2]paracyclophanyl-based boron fluoride complexes:
 synthesis, crystal structure and photophysical properties
;
_journal_name_full 'Dalton Transactions'
_journal_paper_doi 10.1039/D1DT02231H
_journal_year 2021
_chemical_absolute_configuration syn
_chemical_formula_sum 'C25 H24 B F2 N O'
_chemical_formula_weight 403.26
_space_group_crystal_system orthorhombic
_space_group_IT_number 19
_space_group_name_Hall 'P 2ac 2ab'
_space_group_name_H-M_alt 'P 21 21 21'
_atom_sites_solution_hydrogens geom
_atom_sites_solution_primary direct
_atom_sites_solution_secondary difmap
_audit_creation_method SHELXL-2018/3
_audit_update_record
;
2021-08-06 deposited with the CCDC.	2021-08-11 downloaded from the CCDC.
;
_cell_angle_alpha 90
_cell_angle_beta 90
_cell_angle_gamma 90
_cell_formula_units_Z 4
_cell_length_a 9.9193(11)
_cell_length_b 12.6175(11)
_cell_length_c 16.1730(15)
_cell_measurement_reflns_used 1029
_cell_measurement_temperature 293(2)
_cell_measurement_theta_max 68.5080
_cell_measurement_theta_min 4.3950
_cell_volume 2024.2(3)
_computing_cell_refinement 'CrysAlisPro 1.171.39.35c (Rigaku OD, 2017)'
_computing_data_collection 'CrysAlisPro 1.171.39.35c (Rigaku OD, 2017)'
_computing_data_reduction 'CrysAlisPro 1.171.39.35c (Rigaku OD, 2017)'
_computing_structure_refinement 'SHELXL-2018/3 (Sheldrick, 2018)'
_computing_structure_solution 'SHELXL-2018/3 (Sheldrick, 2018)'
_diffrn_ambient_temperature 293(2)
_diffrn_detector_area_resol_mean 8.1281
_diffrn_measured_fraction_theta_full 0.999
_diffrn_measured_fraction_theta_max 0.999
_diffrn_measurement_device_type 'Xcalibur, Eos, Gemini'
_diffrn_measurement_method '\w scans'
_diffrn_radiation_type CuK\a
_diffrn_radiation_wavelength 1.54184
_diffrn_reflns_av_R_equivalents 0.0342
_diffrn_reflns_av_unetI/netI 0.0668
_diffrn_reflns_Laue_measured_fraction_full 0.999
_diffrn_reflns_Laue_measured_fraction_max 0.999
_diffrn_reflns_limit_h_max 10
_diffrn_reflns_limit_h_min -11
_diffrn_reflns_limit_k_max 15
_diffrn_reflns_limit_k_min -9
_diffrn_reflns_limit_l_max 12
_diffrn_reflns_limit_l_min -19
_diffrn_reflns_number 4903
_diffrn_reflns_point_group_measured_fraction_full 0.877
_diffrn_reflns_point_group_measured_fraction_max 0.877
_diffrn_reflns_theta_full 67.235
_diffrn_reflns_theta_max 67.235
_diffrn_reflns_theta_min 4.445
_diffrn_source 'fine-focus sealed X-ray tube'
_exptl_absorpt_coefficient_mu 0.747
_exptl_absorpt_correction_T_max 1.00000
_exptl_absorpt_correction_T_min 0.74929
_exptl_absorpt_correction_type multi-scan
_exptl_absorpt_process_details SADABS
_exptl_crystal_colour yellow
_exptl_crystal_density_diffrn 1.323
_exptl_crystal_density_method 'not measured'
_exptl_crystal_description block
_exptl_crystal_F_000 848
_exptl_crystal_size_max 0.080
_exptl_crystal_size_mid 0.070
_exptl_crystal_size_min 0.070
_refine_diff_density_max 0.137
_refine_diff_density_min -0.138
_refine_diff_density_rms 0.035
_refine_ls_abs_structure_details
;
 Flack x determined using 577 quotients [(I+)-(I-)]/[(I+)+(I-)]
 (Parsons, Flack and Wagner, Acta Cryst. B69 (2013) 249-259).
;
_refine_ls_abs_structure_Flack -0.2(3)
_refine_ls_extinction_coef 0.0032(4)
_refine_ls_extinction_expression Fc^*^=kFc[1+0.001xFc^2^\l^3^/sin(2\q)]^-1/4^
_refine_ls_extinction_method 'SHELXL-2018/3 (Sheldrick 2018)'
_refine_ls_goodness_of_fit_ref 1.027
_refine_ls_hydrogen_treatment constr
_refine_ls_matrix_type full
_refine_ls_number_parameters 273
_refine_ls_number_reflns 3192
_refine_ls_number_restraints 1044
_refine_ls_restrained_S_all 0.954
_refine_ls_R_factor_all 0.0784
_refine_ls_R_factor_gt 0.0524
_refine_ls_shift/su_max 0.000
_refine_ls_shift/su_mean 0.000
_refine_ls_structure_factor_coef Fsqd
_refine_ls_weighting_details 'w=1/[\s^2^(Fo^2^)+(0.0401P)^2^] where P=(Fo^2^+2Fc^2^)/3'
_refine_ls_weighting_scheme calc
_refine_ls_wR_factor_gt 0.1130
_refine_ls_wR_factor_ref 0.1310
_reflns_Friedel_coverage 0.535
_reflns_Friedel_fraction_full 0.715
_reflns_Friedel_fraction_max 0.715
_reflns_number_gt 2276
_reflns_number_total 3192
_reflns_threshold_expression 'I > 2\s(I)'
_cod_data_source_file d1dt02231h2.cif
_cod_data_source_block Sp-3b
_cod_database_code 7708029
_shelx_shelxl_version_number 2018/3
_shelx_space_group_comment
;
The symmetry employed for this shelxl refinement is uniquely defined
by the following loop, which should always be used as a source of
symmetry information in preference to the above space-group names.
They are only intended as comments.
;
_shelx_estimated_absorpt_t_min 0.943
_shelx_estimated_absorpt_t_max 0.950

loop_
_space_group_symop_operation_xyz
'x, y, z'
'-x+1/2, -y, z+1/2'
'x+1/2, -y+1/2, -z'
'-x, y+1/2, -z+1/2'

loop_
_atom_site_label
_atom_site_type_symbol
_atom_site_fract_x
_atom_site_fract_y
_atom_site_fract_z
_atom_site_U_iso_or_equiv
_atom_site_adp_type
_atom_site_occupancy
_atom_site_site_symmetry_order
_atom_site_calc_flag
_atom_site_refinement_flags_posn
_atom_site_refinement_flags_adp
_atom_site_refinement_flags_occupancy
_atom_site_disorder_assembly
_atom_site_disorder_group
F1 F 0.3431(4) 0.3544(3) 0.50524(19) 0.0785(10) Uani 1 1 d . U . . .
F2 F 0.4722(4) 0.2075(3) 0.5146(2) 0.0846(11) Uani 1 1 d . U . . .
N1 N 0.5421(4) 0.3629(3) 0.5881(3) 0.0524(10) Uani 1 1 d . U . . .
O1 O 0.3458(4) 0.2548(2) 0.62623(19) 0.0526(8) Uani 1 1 d . U . . .
B1 B 0.4213(7) 0.2929(5) 0.5574(4) 0.0575(14) Uani 1 1 d . U . . .
C12 C 0.1360(6) 0.5329(4) 0.7980(4) 0.0653(14) Uani 1 1 d . U . . .
H12 H 0.133419 0.568027 0.848528 0.078 Uiso 1 1 calc R U . . .
C11 C 0.0482(6) 0.4500(4) 0.7828(3) 0.0612(13) Uani 1 1 d . U . . .
H11 H -0.014499 0.430679 0.822789 0.073 Uiso 1 1 calc R U . . .
C10 C 0.0527(5) 0.3957(4) 0.7085(3) 0.0525(11) Uani 1 1 d . U . . .
C15 C 0.1240(5) 0.4410(4) 0.6438(3) 0.0562(12) Uani 1 1 d . U . . .
H15 H 0.112717 0.415966 0.590198 0.067 Uiso 1 1 calc R U . . .
C14 C 0.2120(6) 0.5238(4) 0.6595(3) 0.0594(13) Uani 1 1 d . U . . .
H14 H 0.261124 0.552918 0.616121 0.071 Uiso 1 1 calc R U . . .
C13 C 0.2280(6) 0.5636(4) 0.7379(4) 0.0638(14) Uani 1 1 d . U . . .
C16 C 0.3589(7) 0.6183(5) 0.7619(4) 0.0833(18) Uani 1 1 d . U . . .
H16A H 0.337713 0.680178 0.795031 0.100 Uiso 1 1 calc R U . . .
H16B H 0.403652 0.642559 0.712081 0.100 Uiso 1 1 calc R U . . .
C1 C 0.4569(7) 0.5470(4) 0.8109(4) 0.0705(15) Uani 1 1 d . U . . .
H1A H 0.548351 0.562588 0.793521 0.085 Uiso 1 1 calc R U . . .
H1B H 0.449763 0.564213 0.869182 0.085 Uiso 1 1 calc R U . . .
C2 C 0.4306(5) 0.4295(4) 0.7996(3) 0.0539(12) Uani 1 1 d . U . . .
C3 C 0.4442(5) 0.3763(3) 0.7224(3) 0.0445(10) Uani 1 1 d . U . . .
C4 C 0.3499(5) 0.2975(3) 0.7017(3) 0.0442(10) Uani 1 1 d . U . . .
C5 C 0.2542(5) 0.2608(3) 0.7594(3) 0.0490(11) Uani 1 1 d . U . . .
C6 C 0.2698(6) 0.2956(4) 0.8392(3) 0.0580(13) Uani 1 1 d . U . . .
H6 H 0.223508 0.261347 0.881472 0.070 Uiso 1 1 calc R U . . .
C7 C 0.3526(6) 0.3801(4) 0.8584(3) 0.0609(13) Uani 1 1 d . U . . .
H7 H 0.355773 0.404253 0.912687 0.073 Uiso 1 1 calc R U . . .
C8 C 0.1281(6) 0.2036(4) 0.7319(4) 0.0607(14) Uani 1 1 d . U . . .
H8A H 0.096355 0.159193 0.776770 0.073 Uiso 1 1 calc R U . . .
H8B H 0.150250 0.157726 0.685705 0.073 Uiso 1 1 calc R U . . .
C9 C 0.0107(6) 0.2812(4) 0.7050(4) 0.0660(14) Uani 1 1 d . U . . .
H9A H -0.017029 0.264048 0.649035 0.079 Uiso 1 1 calc R U . . .
H9B H -0.066198 0.270478 0.741049 0.079 Uiso 1 1 calc R U . . .
C17 C 0.5517(5) 0.4000(4) 0.6638(3) 0.0495(11) Uani 1 1 d . U . . .
C18 C 0.6761(6) 0.4577(5) 0.6906(4) 0.0703(16) Uani 1 1 d . U . . .
H18A H 0.753782 0.425372 0.665714 0.105 Uiso 1 1 calc R U . . .
H18B H 0.683961 0.454171 0.749720 0.105 Uiso 1 1 calc R U . . .
H18C H 0.670385 0.530421 0.673644 0.105 Uiso 1 1 calc R U . . .
C19 C 0.6486(6) 0.3844(4) 0.5255(4) 0.0662(14) Uani 1 1 d . U . . .
H19A H 0.631750 0.340903 0.477161 0.079 Uiso 1 1 calc R U . . .
H19B H 0.735198 0.363560 0.548174 0.079 Uiso 1 1 calc R U . . .
C20 C 0.6561(6) 0.4993(4) 0.4991(3) 0.0572(12) Uani 1 1 d . U . . .
C21 C 0.5491(6) 0.5685(4) 0.5079(3) 0.0653(14) Uani 1 1 d . U . . .
H21 H 0.469430 0.545161 0.532167 0.078 Uiso 1 1 calc R U . . .
C22 C 0.5594(7) 0.6717(4) 0.4808(3) 0.0694(15) Uani 1 1 d . U . . .
H22 H 0.487753 0.718163 0.488705 0.083 Uiso 1 1 calc R U . . .
C23 C 0.6748(7) 0.7068(5) 0.4422(4) 0.0784(18) Uani 1 1 d . U . . .
H23 H 0.681639 0.776383 0.423804 0.094 Uiso 1 1 calc R U . . .
C24 C 0.7789(8) 0.6376(5) 0.4316(4) 0.088(2) Uani 1 1 d . U . . .
H24 H 0.856175 0.659707 0.403939 0.106 Uiso 1 1 calc R U . . .
C25 C 0.7713(7) 0.5352(5) 0.4611(4) 0.0768(17) Uani 1 1 d . U . . .
H25 H 0.844794 0.490086 0.455313 0.092 Uiso 1 1 calc R U . . .

loop_
_atom_site_aniso_label
_atom_site_aniso_U_11
_atom_site_aniso_U_22
_atom_site_aniso_U_33
_atom_site_aniso_U_23
_atom_site_aniso_U_13
_atom_site_aniso_U_12
F1 0.081(2) 0.088(2) 0.0666(18) 0.0221(18) -0.0116(19) -0.012(2)
F2 0.104(3) 0.0675(18) 0.083(2) -0.0250(18) 0.030(2) -0.008(2)
N1 0.053(2) 0.0418(19) 0.062(2) 0.0061(18) 0.013(2) 0.003(2)
O1 0.062(2) 0.0417(16) 0.0542(17) -0.0037(14) 0.0052(17) -0.0086(16)
B1 0.070(4) 0.048(3) 0.055(3) -0.004(2) 0.006(3) -0.003(3)
C12 0.076(4) 0.047(3) 0.074(3) -0.013(2) -0.010(3) 0.014(3)
C11 0.055(3) 0.060(3) 0.069(3) 0.006(2) 0.005(3) 0.014(3)
C10 0.043(3) 0.049(2) 0.066(3) 0.005(2) -0.005(2) 0.004(2)
C15 0.056(3) 0.053(3) 0.060(3) 0.007(2) -0.011(2) 0.006(2)
C14 0.057(3) 0.045(2) 0.076(3) 0.018(2) -0.001(3) 0.010(2)
C13 0.065(3) 0.037(2) 0.090(4) 0.004(2) -0.017(3) 0.008(2)
C16 0.082(4) 0.051(3) 0.117(4) -0.004(3) -0.021(4) -0.006(3)
C1 0.075(4) 0.060(3) 0.077(3) -0.018(3) -0.010(3) -0.009(3)
C2 0.055(3) 0.052(3) 0.054(2) 0.000(2) -0.016(2) 0.002(2)
C3 0.043(2) 0.039(2) 0.052(2) 0.0051(18) -0.0045(19) 0.000(2)
C4 0.051(3) 0.0306(18) 0.051(2) 0.0049(18) -0.004(2) 0.007(2)
C5 0.049(3) 0.040(2) 0.058(2) 0.006(2) 0.003(2) 0.004(2)
C6 0.058(3) 0.060(3) 0.056(3) 0.016(2) 0.004(2) 0.003(3)
C7 0.063(3) 0.069(3) 0.051(2) -0.001(2) -0.008(2) 0.004(3)
C8 0.064(3) 0.045(2) 0.074(3) 0.008(2) 0.005(3) -0.010(3)
C9 0.058(3) 0.059(3) 0.081(3) 0.007(3) -0.007(3) -0.007(3)
C17 0.046(3) 0.039(2) 0.063(3) 0.007(2) -0.006(2) 0.004(2)
C18 0.052(3) 0.073(4) 0.086(4) 0.012(3) -0.008(3) -0.009(3)
C19 0.061(3) 0.060(3) 0.077(3) 0.000(3) 0.025(3) 0.002(3)
C20 0.060(3) 0.058(3) 0.053(3) 0.000(2) 0.014(3) -0.003(3)
C21 0.065(3) 0.068(3) 0.063(3) 0.009(3) 0.011(3) -0.008(3)
C22 0.085(4) 0.063(3) 0.060(3) 0.001(3) -0.005(3) 0.001(3)
C23 0.113(5) 0.056(3) 0.066(3) 0.005(3) 0.008(4) -0.026(4)
C24 0.090(5) 0.087(4) 0.088(4) -0.001(4) 0.030(4) -0.027(4)
C25 0.069(4) 0.076(4) 0.086(4) -0.007(3) 0.027(3) -0.006(3)

loop_
_atom_type_symbol
_atom_type_description
_atom_type_scat_dispersion_real
_atom_type_scat_dispersion_imag
_atom_type_scat_source
C C 0.0181 0.0091 'International Tables Vol C Tables 4.2.6.8 and 6.1.1.4'
H H 0.0000 0.0000 'International Tables Vol C Tables 4.2.6.8 and 6.1.1.4'
N N 0.0311 0.0180 'International Tables Vol C Tables 4.2.6.8 and 6.1.1.4'
O O 0.0492 0.0322 'International Tables Vol C Tables 4.2.6.8 and 6.1.1.4'
F F 0.0727 0.0534 'International Tables Vol C Tables 4.2.6.8 and 6.1.1.4'
B B 0.0090 0.0039 'International Tables Vol C Tables 4.2.6.8 and 6.1.1.4'

loop_
_geom_angle_atom_site_label_1
_geom_angle_atom_site_label_2
_geom_angle_atom_site_label_3
_geom_angle
_geom_angle_site_symmetry_1
_geom_angle_site_symmetry_3
_geom_angle_publ_flag
C17 N1 C19 121.1(5) . . ?
C17 N1 B1 123.4(4) . . ?
C19 N1 B1 115.4(4) . . ?
C4 O1 B1 124.2(4) . . ?
F2 B1 F1 109.8(5) . . ?
F2 B1 O1 108.7(5) . . ?
F1 B1 O1 111.8(5) . . ?
F2 B1 N1 108.6(5) . . ?
F1 B1 N1 107.8(4) . . ?
O1 B1 N1 110.1(4) . . ?
C11 C12 C13 120.0(5) . . ?
C12 C11 C10 120.6(6) . . ?
C11 C10 C15 117.9(5) . . ?
C11 C10 C9 120.0(5) . . ?
C15 C10 C9 120.5(5) . . ?
C14 C15 C10 119.6(5) . . ?
C13 C14 C15 121.2(5) . . ?
C14 C13 C12 118.0(5) . . ?
C14 C13 C16 120.1(6) . . ?
C12 C13 C16 120.6(6) . . ?
C13 C16 C1 113.9(5) . . ?
C2 C1 C16 113.6(5) . . ?
C7 C2 C3 116.4(5) . . ?
C7 C2 C1 117.2(5) . . ?
C3 C2 C1 123.4(5) . . ?
C4 C3 C2 118.7(5) . . ?
C4 C3 C17 118.5(4) . . ?
C2 C3 C17 122.9(4) . . ?
O1 C4 C3 121.6(4) . . ?
O1 C4 C5 116.9(4) . . ?
C3 C4 C5 121.5(4) . . ?
C6 C5 C4 116.3(5) . . ?
C6 C5 C8 121.5(5) . . ?
C4 C5 C8 121.3(4) . . ?
C5 C6 C7 121.7(5) . . ?
C2 C7 C6 121.9(5) . . ?
C5 C8 C9 113.3(4) . . ?
C10 C9 C8 112.3(4) . . ?
N1 C17 C3 118.7(5) . . ?
N1 C17 C18 120.2(5) . . ?
C3 C17 C18 120.9(4) . . ?
N1 C19 C20 113.7(4) . . ?
C25 C20 C21 118.5(5) . . ?
C25 C20 C19 118.8(5) . . ?
C21 C20 C19 122.6(5) . . ?
C22 C21 C20 120.5(6) . . ?
C23 C22 C21 120.6(6) . . ?
C24 C23 C22 118.8(6) . . ?
C23 C24 C25 120.9(6) . . ?
C20 C25 C24 120.6(7) . . ?

loop_
_geom_bond_atom_site_label_1
_geom_bond_atom_site_label_2
_geom_bond_distance
_geom_bond_site_symmetry_2
_geom_bond_publ_flag
F1 B1 1.383(7) . ?
F2 B1 1.376(7) . ?
N1 C17 1.314(6) . ?
N1 C19 1.488(6) . ?
N1 B1 1.569(8) . ?
O1 C4 1.334(5) . ?
O1 B1 1.426(7) . ?
C12 C11 1.383(8) . ?
C12 C13 1.389(8) . ?
C11 C10 1.383(7) . ?
C10 C15 1.386(7) . ?
C10 C9 1.505(7) . ?
C15 C14 1.384(7) . ?
C14 C13 1.373(8) . ?
C13 C16 1.521(8) . ?
C16 C1 1.543(8) . ?
C1 C2 1.516(7) . ?
C2 C7 1.376(7) . ?
C2 C3 1.424(7) . ?
C3 C4 1.406(6) . ?
C3 C17 1.458(7) . ?
C4 C5 1.409(7) . ?
C5 C6 1.372(7) . ?
C5 C8 1.511(7) . ?
C6 C7 1.381(8) . ?
C8 C9 1.582(7) . ?
C17 C18 1.497(7) . ?
C19 C20 1.514(7) . ?
C20 C25 1.374(8) . ?
C20 C21 1.381(8) . ?
C21 C22 1.378(7) . ?
C22 C23 1.377(9) . ?
C23 C24 1.363(9) . ?
C24 C25 1.379(8) . ?
